data_1566033
loop_
_publ_author_name
'Ji, Dong-Sheng'
'Liang, Hui'
'Yang, Kai-Xuan'
'Feng, Zhitao'
'Luo, Yong-Chun'
'Xu, Guo-Qiang'
'Gu, Yucheng'
'Xu, Peng-Fei'

_publ_section_title
;
 Solvent Directed Chemical Divergent Synthesis of \b-Lactams and \a-Amino
 Acid Derivatives with Chiral Isothiourea
;
_journal_name_full 'Chemical Science'
_journal_paper_doi 10.1039/D1SC06127E
_journal_year 2022
_chemical_absolute_configuration ad
_chemical_formula_moiety 'C25 H28 N O6 S'
_chemical_formula_sum 'C25 H28 N O6 S'
_chemical_formula_weight 470.54
_space_group_crystal_system monoclinic
_space_group_IT_number 4
_space_group_name_Hall 'P 2yb'
_space_group_name_H-M_alt 'P 1 21 1'
_atom_sites_solution_hydrogens geom
_atom_sites_solution_primary dual
_audit_block_doi 10.5517/ccdc.csd.cc28wd1m
_audit_creation_date 2021-09-24
_audit_creation_method
;
Olex2 1.3
(compiled 2020.11.12 svn.r5f609507 for OlexSys, GUI svn.r6272)
;
_audit_update_record
;
2021-09-24 deposited with the CCDC.	2022-01-18 downloaded from the CCDC.
;
_cell_angle_alpha 90
_cell_angle_beta 105.0474(15)
_cell_angle_gamma 90
_cell_formula_units_Z 2
_cell_length_a 10.34486(14)
_cell_length_b 10.19459(12)
_cell_length_c 12.07537(18)
_cell_measurement_reflns_used 12767
_cell_measurement_temperature 303.37(10)
_cell_measurement_theta_max 76.0300
_cell_measurement_theta_min 3.7840
_cell_volume 1229.82(3)
_computing_cell_refinement 'CrysAlisPro 1.171.41.105a (Rigaku OD, 2021)'
_computing_data_collection 'CrysAlisPro 1.171.41.105a (Rigaku OD, 2021)'
_computing_data_reduction 'CrysAlisPro 1.171.41.105a (Rigaku OD, 2021)'
_computing_molecular_graphics 'Olex2 1.3 (Dolomanov et al., 2009)'
_computing_publication_material 'Olex2 1.3 (Dolomanov et al., 2009)'
_computing_structure_refinement 'SHELXL 2018/1 (Sheldrick, 2015)'
_computing_structure_solution 'SHELXT  (Sheldrick, 2015)'
_diffrn_ambient_environment air
_diffrn_ambient_temperature 303.37(10)
_diffrn_detector 'Hybrid Pixel Array Detector'
_diffrn_detector_area_resol_mean 10.0000
_diffrn_detector_type HyPix
_diffrn_measured_fraction_theta_full 1.000
_diffrn_measured_fraction_theta_max 0.975
_diffrn_measurement_details
;
List of Runs (angles in degrees, time in seconds):

  # Type    Start    End  Width  t~exp~   \w     \q     \k     \f   Frames
#--------------------------------------------------------------------------
  1  \w     39.00 117.00   0.50    0.05    --   46.32  57.00 120.00  156
  2  \w     38.00 117.00   0.50    0.05    --   46.32  38.00  46.00  158
  3  \w     27.00  69.00   0.50    0.05    --   46.32  77.00-180.00   84
  4  \w     34.00 118.00   0.50    0.05    --   46.32  37.00-150.00  168
  5  \w     83.00 170.00   0.50    0.10    --  104.25 125.00-180.00  174
  6  \w     39.00  99.00   0.50    0.10    --  104.25 -94.00  90.00  120
  7  \w    -21.00  27.00   0.50    0.05    --   46.32 -19.00  90.00   96
  8  \w    -23.00   4.00   0.50    0.05    --   46.32 -38.00-108.00   54
  9  \w     42.00  98.00   0.50    0.10    --  104.25 -94.00 -30.00  112
 10  \w     59.00  84.00   0.50    0.10    --  104.25 -77.00 -60.00   50
 11  \w     97.00 170.00   0.50    0.10    --  104.25  15.00  30.00  146
 12  \w     83.00 109.00   0.50    0.10    --  104.25  77.00 150.00   52
 13  \w     91.00 145.00   0.50    0.10    --  104.25  38.00  46.00  108
 14  \w    135.00 177.00   0.50    0.10    --  104.25  15.00 -60.00   84
 15  \w     88.00 114.00   0.50    0.10    --  104.25  61.00-180.00   52
 16  \w    -65.00 -35.00   0.50    0.05    --  -46.32 -37.00-180.00   60
 17  \w    -94.00 -50.00   0.50    0.05    --  -46.32 -38.00-108.00   88
 18  \w    -73.00 -48.00   0.50    0.10    -- -102.00 125.00  90.00   50
 19  \w   -112.00 -77.00   0.50    0.10    -- -102.00 125.00  90.00   70
 20  \w    -99.00 -40.00   0.50    0.10    -- -102.00  77.00 -60.00  118
 21  \w    -62.00 -29.00   0.50    0.10    -- -102.00  61.00 -90.00   66
 22  \w    -57.00 -31.00   0.50    0.10    -- -102.00  61.00-150.00   52
 23  \w    -69.00 -29.00   0.50    0.10    -- -102.00  61.00-180.00   80
 24  \w    -31.00  -6.00   0.50    0.05    --  -46.32  38.00  46.00   50
 25  \w    -65.00 -39.00   0.50    0.10    -- -102.00  61.00 150.00   52
 26  \w    -69.00 -32.00   0.50    0.10    -- -102.00  61.00  60.00   74
 27  \w   -132.00-107.00   0.50    0.10    -- -102.00 -38.00-108.00   50
 28  \w   -106.00 -81.00   0.50    0.10    -- -102.00 -78.00-160.31   50
 29  \w   -117.00 -79.00   0.50    0.10    -- -102.00 -77.00-150.00   76
 30  \w   -106.00 -80.00   0.50    0.10    -- -102.00 -77.00-180.00   52
 31  \w   -174.00-121.00   0.50    0.10    -- -102.00 -78.00-160.31  106
 32  \w   -105.00 -80.00   0.50    0.10    -- -102.00 -74.00-171.06   50
 33  \w   -164.00 -79.00   0.50    0.10    -- -102.00 -77.00 120.00  170
 34  \w   -106.00 -81.00   0.50    0.10    -- -102.00 -74.00 129.34   50
 35  \w   -104.00 -79.00   0.50    0.10    -- -102.00 -77.00 150.00   50
 36  \w   -107.00 -81.00   0.50    0.10    -- -102.00 -72.00 148.74   52
 37  \w   -105.00 -80.00   0.50    0.10    -- -102.00 -74.00 167.91   50
 38  \w   -110.00 -85.00   0.50    0.10    -- -102.00 -62.00 125.46   50
 39  \w   -109.00 -84.00   0.50    0.10    -- -102.00 -69.00 151.29   50
 40  \w   -175.00-128.00   0.50    0.10    -- -102.00 -77.00 150.00   94
 41  \w   -174.00 -88.00   0.50    0.10    -- -102.00 -57.00 161.71  172
 42  \w   -134.00 -88.00   0.50    0.10    -- -102.00 -61.00 120.00   92
 43  \w   -170.00-144.00   0.50    0.10    -- -102.00 -45.00 178.95   52
 44  \w   -142.00 -89.00   0.50    0.10    -- -102.00 -45.00 178.95  106
 45  \w   -143.00-118.00   0.50    0.10    -- -102.00 -55.00 103.80   50
 46  \w   -171.00 -87.00   0.50    0.10    -- -102.00 -61.00-150.00  168
 47  \w   -107.00 -82.00   0.50    0.10    -- -102.00 -69.00-168.00   50
 48  \w   -114.00 -89.00   0.50    0.10    -- -102.00 -45.00-150.00   50
 49  \w   -119.00 -75.00   0.50    0.05    --  -46.32-125.00  60.00   88
;
_diffrn_measurement_device 'four-circle diffractometer'
_diffrn_measurement_device_type 'XtaLAB Synergy R, DW system, HyPix'
_diffrn_measurement_method '\w scans'
_diffrn_orient_matrix_type 'CrysAlisPro convention (1999,Acta A55,543-557)'
_diffrn_orient_matrix_UB_11 0.0998795000
_diffrn_orient_matrix_UB_12 0.0628183000
_diffrn_orient_matrix_UB_13 -0.0592542000
_diffrn_orient_matrix_UB_21 0.1166018000
_diffrn_orient_matrix_UB_22 -0.0376465000
_diffrn_orient_matrix_UB_23 0.1031398000
_diffrn_orient_matrix_UB_31 0.0142015000
_diffrn_orient_matrix_UB_32 -0.1322015000
_diffrn_orient_matrix_UB_33 -0.0575011000
_diffrn_radiation_monochromator mirror
_diffrn_radiation_probe x-ray
_diffrn_radiation_type 'Cu K\a'
_diffrn_radiation_wavelength 1.54184
_diffrn_reflns_av_R_equivalents 0.0382
_diffrn_reflns_av_unetI/netI 0.0316
_diffrn_reflns_Laue_measured_fraction_full 1.000
_diffrn_reflns_Laue_measured_fraction_max 0.975
_diffrn_reflns_limit_h_max 12
_diffrn_reflns_limit_h_min -13
_diffrn_reflns_limit_k_max 12
_diffrn_reflns_limit_k_min -12
_diffrn_reflns_limit_l_max 14
_diffrn_reflns_limit_l_min -15
_diffrn_reflns_number 18191
_diffrn_reflns_point_group_measured_fraction_full 0.991
_diffrn_reflns_point_group_measured_fraction_max 0.949
_diffrn_reflns_theta_full 67.684
_diffrn_reflns_theta_max 76.245
_diffrn_reflns_theta_min 3.791
_diffrn_source 'Rotating-anode X-ray tube'
_diffrn_source_type 'Rigaku (Cu) X-ray Source'
_exptl_absorpt_coefficient_mu 1.501
_exptl_absorpt_correction_T_max 1.00000
_exptl_absorpt_correction_T_min 0.79604
_exptl_absorpt_correction_type multi-scan
_exptl_absorpt_process_details
;
CrysAlisPro 1.171.41.105a (Rigaku Oxford Diffraction, 2021)
Empirical absorption correction using spherical harmonics,
implemented in SCALE3 ABSPACK scaling algorithm.
;
_exptl_crystal_colour 'clear light yellow'
_exptl_crystal_colour_lustre clear
_exptl_crystal_colour_modifier light
_exptl_crystal_colour_primary yellow
_exptl_crystal_density_diffrn 1.271
_exptl_crystal_description block
_exptl_crystal_F_000 498
_exptl_crystal_size_max 0.14
_exptl_crystal_size_mid 0.11
_exptl_crystal_size_min 0.07
_refine_diff_density_max 0.315
_refine_diff_density_min -0.233
_refine_diff_density_rms 0.030
_refine_ls_abs_structure_details
;
 Flack x determined using 1885 quotients [(I+)-(I-)]/[(I+)+(I-)]
 (Parsons, Flack and Wagner, Acta Cryst. B69 (2013) 249-259).
;
_refine_ls_abs_structure_Flack -0.043(15)
_refine_ls_extinction_coef 0.0053(8)
_refine_ls_extinction_expression Fc^*^=kFc[1+0.001xFc^2^\l^3^/sin(2\q)]^-1/4^
_refine_ls_extinction_method 'SHELXL-2018/1 (Sheldrick 2018)'
_refine_ls_goodness_of_fit_ref 1.065
_refine_ls_hydrogen_treatment constr
_refine_ls_matrix_type full
_refine_ls_number_parameters 304
_refine_ls_number_reflns 4877
_refine_ls_number_restraints 1
_refine_ls_restrained_S_all 1.065
_refine_ls_R_factor_all 0.0386
_refine_ls_R_factor_gt 0.0357
_refine_ls_shift/su_max 0.000
_refine_ls_shift/su_mean 0.000
_refine_ls_structure_factor_coef Fsqd
_refine_ls_weighting_details 'w=1/[\s^2^(Fo^2^)+(0.0540P)^2^+0.1072P] where P=(Fo^2^+2Fc^2^)/3'
_refine_ls_weighting_scheme calc
_refine_ls_wR_factor_gt 0.0976
_refine_ls_wR_factor_ref 0.1001
_reflns_Friedel_coverage 0.838
_reflns_Friedel_fraction_full 0.980
_reflns_Friedel_fraction_max 0.919
_reflns_number_gt 4501
_reflns_number_total 4877
_reflns_threshold_expression 'I > 2\s(I)'
_cod_data_source_file d1sc06127e2.cif
_cod_data_source_block jidongs-0923-1_auto
_cod_depositor_comments
;
The following automatic conversions were performed:

data item '_chemical_absolute_configuration' value 'AD' was changed
to 'ad' in accordance with the
/home/data/users/saulius/crontab/automatic-downloads/rss-feeds/RSC/lib/dictionaries/cif_core.dic
dictionary named 'cif_core.dic' version 2.4.2 last updated on
2011-04-26.

Automatic conversion script
Id: cif_fix_values 7556 2019-12-06 15:28:31Z antanas 
;
_cod_database_code 1566033
_shelx_shelxl_version_number 2018/1
_shelx_space_group_comment
;
The symmetry employed for this shelxl refinement is uniquely defined
by the following loop, which should always be used as a source of
symmetry information in preference to the above space-group names.
They are only intended as comments.
;
_reflns_odcompleteness_completeness 100.00
_reflns_odcompleteness_iscentric 1
_reflns_odcompleteness_theta 66.97
_olex2_refinement_description
;
1. Fixed Uiso
 At 1.2 times of:
  All C(H) groups, All C(H,H) groups, All N(H) groups
 At 1.5 times of:
  All C(H,H,H) groups
2. Shared sites
{S1, C1'}
{C25, S1'}
3. Uiso/Uaniso restraints and constraints
Uanis(S1) = Uanis(C1')
Uanis(C25) = Uanis(S1')
4. Others
 Fixed Sof: S1(0.5) C25(0.5) H2A(0.5) H2B(0.5) H1A(0.5) H1B(0.5) S1'(0.5)
 C1'(0.5)
5.a Ternary CH refined with riding coordinates:
 C4(H4)
5.b Secondary CH2 refined with riding coordinates:
 C6(H6A,H6B), C18(H18A,H18B)
5.c Aromatic/amide H refined with riding coordinates:
 N1(H1), C2(H2A), C2(H2B), C1(H1A), C1(H1B), C14(H14), C12(H12), C13(H13),
 C16(H16), C15(H15)
5.d Idealised Me refined as rotating group:
 C24(H24A,H24B,H24C), C7(H7A,H7B,H7C), C22(H22A,H22B,H22C), C23(H23A,H23B,
 H23C), C19(H19A,H19B,H19C)
;
_olex2_submission_special_instructions 'No special instructions were received'
_oxdiff_exptl_absorpt_empirical_details
;
Empirical correction (ABSPACK) includes:
- Absorption correction using spherical harmonics
- Frame scaling
;
_oxdiff_exptl_absorpt_empirical_full_max 1.561
_oxdiff_exptl_absorpt_empirical_full_min 0.708

loop_
_space_group_symop_operation_xyz
'x, y, z'
'-x, y+1/2, -z'

loop_
_atom_site_label
_atom_site_type_symbol
_atom_site_fract_x
_atom_site_fract_y
_atom_site_fract_z
_atom_site_U_iso_or_equiv
_atom_site_adp_type
_atom_site_occupancy
_atom_site_site_symmetry_order
_atom_site_calc_flag
_atom_site_refinement_flags_posn
_atom_site_refinement_flags_adp
_atom_site_refinement_flags_occupancy
_atom_site_disorder_assembly
_atom_site_disorder_group
S1 S 0.85103(14) 0.52849(15) 0.43809(13) 0.0692(4) Uani 0.5 1 d . . P A 1
C25 C 0.87722(15) 0.36915(17) 0.44010(16) 0.0800(5) Uani 0.5 1 d . . P A 1
O6 O 0.5383(2) 0.74088(17) 0.78702(15) 0.0475(4) Uani 1 1 d . . . . .
O1 O 0.34095(17) 0.35779(18) 0.42380(15) 0.0463(4) Uani 1 1 d . . . . .
O3 O 0.33819(18) 0.44774(19) 0.68511(18) 0.0524(5) Uani 1 1 d . . . . .
O4 O 0.4164(2) 0.56246(18) 0.46176(17) 0.0524(5) Uani 1 1 d . . . . .
O5 O 0.5639(2) 0.54790(18) 0.88531(15) 0.0511(5) Uani 1 1 d . . . . .
O2 O 0.4271(2) 0.2521(2) 0.7397(2) 0.0675(6) Uani 1 1 d . . . . .
N1 N 0.5750(2) 0.55973(18) 0.70010(17) 0.0372(4) Uani 1 1 d . . . . .
H1 H 0.590623 0.609607 0.647594 0.045 Uiso 1 1 calc R U . . .
C20 C 0.5590(2) 0.6121(2) 0.8002(2) 0.0368(5) Uani 1 1 d . . . . .
C4 C 0.5530(2) 0.3818(2) 0.55480(19) 0.0344(5) Uani 1 1 d . . . . .
H4 H 0.539211 0.286754 0.547757 0.041 Uiso 1 1 calc R U . . .
C8 C 0.5653(2) 0.4186(2) 0.68424(19) 0.0354(5) Uani 1 1 d . . . . .
C17 C 0.4376(2) 0.3616(2) 0.7103(2) 0.0400(5) Uani 1 1 d . . . . .
C5 C 0.4306(2) 0.4462(2) 0.4758(2) 0.0381(5) Uani 1 1 d . . . . .
C3 C 0.6760(2) 0.4127(2) 0.51382(19) 0.0382(5) Uani 1 1 d . . . . .
C11 C 0.8878(3) 0.2010(3) 0.8561(2) 0.0444(6) Uani 1 1 d . . . . .
C10 C 0.7759(3) 0.2825(3) 0.8009(2) 0.0453(6) Uani 1 1 d . . . . .
C9 C 0.6827(2) 0.3486(2) 0.7539(2) 0.0411(5) Uani 1 1 d . . . . .
C21 C 0.5126(3) 0.8232(3) 0.8805(2) 0.0459(6) Uani 1 1 d . . . . .
C2 C 0.7173(3) 0.5353(3) 0.4869(3) 0.0558(7) Uani 1 1 d . . . . .
H2A H 0.673905 0.613056 0.495657 0.067 Uiso 0.5 1 calc R U P A 1
H2B H 0.673905 0.613056 0.495657 0.067 Uiso 0.5 1 calc R U P A 2
C6 C 0.2207(3) 0.4095(4) 0.3444(3) 0.0639(8) Uani 1 1 d . . . . .
H6A H 0.244927 0.469010 0.290406 0.077 Uiso 1 1 calc R U . . .
H6B H 0.167441 0.457411 0.386186 0.077 Uiso 1 1 calc R U . . .
C1 C 0.7589(3) 0.3145(3) 0.4929(3) 0.0630(8) Uani 1 1 d . . . . .
H1A H 0.747838 0.226254 0.507590 0.076 Uiso 0.5 1 calc R U P A 1
H1B H 0.747838 0.226254 0.507590 0.076 Uiso 0.5 1 calc R U P A 2
C18 C 0.2090(3) 0.4026(4) 0.6969(3) 0.0644(8) Uani 1 1 d . . . . .
H18A H 0.221185 0.347391 0.764212 0.077 Uiso 1 1 calc R U . . .
H18B H 0.164049 0.351666 0.630121 0.077 Uiso 1 1 calc R U . . .
C14 C 1.1031(3) 0.0411(4) 0.9592(3) 0.0705(9) Uani 1 1 d . . . . .
H14 H 1.175110 -0.012329 0.993843 0.085 Uiso 1 1 calc R U . . .
C12 C 0.9900(3) 0.1781(3) 0.8039(3) 0.0561(7) Uani 1 1 d . . . . .
H12 H 0.986957 0.216399 0.733384 0.067 Uiso 1 1 calc R U . . .
C24 C 0.3890(4) 0.7746(4) 0.9136(4) 0.0730(10) Uani 1 1 d . . . . .
H24A H 0.314932 0.770937 0.846528 0.110 Uiso 1 1 calc R U . . .
H24B H 0.368111 0.833607 0.968444 0.110 Uiso 1 1 calc R U . . .
H24C H 0.405781 0.688677 0.946623 0.110 Uiso 1 1 calc R U . . .
C13 C 1.0967(3) 0.0986(4) 0.8560(3) 0.0675(9) Uani 1 1 d . . . . .
H13 H 1.164874 0.084073 0.820261 0.081 Uiso 1 1 calc R U . . .
C16 C 0.8939(4) 0.1408(4) 0.9598(3) 0.0768(11) Uani 1 1 d . . . . .
H16 H 0.824947 0.152368 0.995239 0.092 Uiso 1 1 calc R U . . .
C7 C 0.1428(3) 0.2977(4) 0.2823(4) 0.0773(10) Uani 1 1 d . . . . .
H7A H 0.061646 0.329655 0.231280 0.116 Uiso 1 1 calc R U . . .
H7B H 0.121217 0.238159 0.336500 0.116 Uiso 1 1 calc R U . . .
H7C H 0.194941 0.252793 0.238960 0.116 Uiso 1 1 calc R U . . .
C22 C 0.6329(4) 0.8233(4) 0.9818(3) 0.0699(9) Uani 1 1 d . . . . .
H22A H 0.640445 0.739663 1.019409 0.105 Uiso 1 1 calc R U . . .
H22B H 0.623155 0.890853 1.034464 0.105 Uiso 1 1 calc R U . . .
H22C H 0.711919 0.839574 0.956293 0.105 Uiso 1 1 calc R U . . .
C15 C 1.0031(5) 0.0629(5) 1.0109(4) 0.0909(13) Uani 1 1 d . . . . .
H15 H 1.007876 0.024927 1.081876 0.109 Uiso 1 1 calc R U . . .
C23 C 0.4881(5) 0.9567(3) 0.8262(3) 0.0736(10) Uani 1 1 d . . . . .
H23A H 0.567965 0.987048 0.808023 0.110 Uiso 1 1 calc R U . . .
H23B H 0.463855 1.016771 0.878708 0.110 Uiso 1 1 calc R U . . .
H23C H 0.416676 0.951573 0.757305 0.110 Uiso 1 1 calc R U . . .
C19 C 0.1286(4) 0.5181(5) 0.7078(5) 0.0949(14) Uani 1 1 d . . . . .
H19A H 0.125072 0.576625 0.644771 0.142 Uiso 1 1 calc R U . . .
H19B H 0.168622 0.562304 0.778594 0.142 Uiso 1 1 calc R U . . .
H19C H 0.039563 0.490983 0.707128 0.142 Uiso 1 1 calc R U . . .
S1' S 0.87722(15) 0.36915(17) 0.44010(16) 0.0800(5) Uani 0.5 1 d . . P A 2
C1' C 0.85103(14) 0.52849(15) 0.43809(13) 0.0692(4) Uani 0.5 1 d . . P A 2

loop_
_atom_site_aniso_label
_atom_site_aniso_U_11
_atom_site_aniso_U_22
_atom_site_aniso_U_33
_atom_site_aniso_U_23
_atom_site_aniso_U_13
_atom_site_aniso_U_12
S1 0.0679(7) 0.0700(9) 0.0761(8) 0.0039(7) 0.0300(6) -0.0116(6)
C25 0.0660(8) 0.0753(10) 0.1091(12) -0.0155(9) 0.0412(8) -0.0016(7)
O6 0.0770(12) 0.0293(9) 0.0406(9) -0.0024(7) 0.0231(8) 0.0050(8)
O1 0.0452(9) 0.0385(9) 0.0495(10) 0.0009(7) 0.0024(7) 0.0001(7)
O3 0.0417(9) 0.0432(10) 0.0738(13) 0.0093(9) 0.0179(9) 0.0015(8)
O4 0.0598(11) 0.0309(9) 0.0617(11) 0.0072(8) 0.0073(9) 0.0069(8)
O5 0.0774(12) 0.0359(9) 0.0440(10) 0.0043(8) 0.0229(9) 0.0056(9)
O2 0.0746(14) 0.0378(11) 0.1008(17) 0.0177(11) 0.0423(13) -0.0001(10)
N1 0.0486(10) 0.0260(9) 0.0407(10) -0.0032(8) 0.0183(8) -0.0017(8)
C20 0.0421(12) 0.0302(11) 0.0404(12) -0.0023(9) 0.0146(10) 0.0004(9)
C4 0.0404(11) 0.0231(10) 0.0401(11) -0.0010(8) 0.0109(9) 0.0023(8)
C8 0.0425(11) 0.0261(11) 0.0393(11) -0.0004(8) 0.0138(9) 0.0022(9)
C17 0.0495(13) 0.0312(11) 0.0415(12) 0.0014(10) 0.0157(10) 0.0018(10)
C5 0.0444(12) 0.0319(11) 0.0393(12) -0.0004(9) 0.0134(10) 0.0024(10)
C3 0.0438(12) 0.0354(12) 0.0362(11) -0.0015(9) 0.0119(9) 0.0036(9)
C11 0.0430(12) 0.0413(14) 0.0461(13) -0.0020(10) 0.0062(10) 0.0039(10)
C10 0.0479(13) 0.0410(14) 0.0452(13) -0.0014(10) 0.0089(11) 0.0039(11)
C9 0.0478(13) 0.0341(12) 0.0407(12) -0.0009(9) 0.0103(10) 0.0037(10)
C21 0.0641(15) 0.0346(12) 0.0414(13) -0.0062(10) 0.0179(11) 0.0065(11)
C2 0.0608(16) 0.0449(15) 0.0682(18) 0.0041(13) 0.0286(14) -0.0013(13)
C6 0.0498(15) 0.066(2) 0.0653(19) 0.0075(15) -0.0045(14) 0.0079(14)
C1 0.0676(18) 0.0411(15) 0.092(2) -0.0048(15) 0.0408(18) 0.0051(13)
C18 0.0424(14) 0.070(2) 0.083(2) 0.0096(17) 0.0192(14) -0.0048(13)
C14 0.0551(16) 0.074(2) 0.075(2) 0.0061(18) 0.0044(15) 0.0248(16)
C12 0.0481(14) 0.0628(18) 0.0591(16) 0.0065(14) 0.0168(12) 0.0017(13)
C24 0.071(2) 0.065(2) 0.093(3) -0.0170(18) 0.0397(19) 0.0018(17)
C13 0.0432(14) 0.076(2) 0.084(2) 0.0012(18) 0.0178(15) 0.0109(14)
C16 0.073(2) 0.100(3) 0.064(2) 0.0300(19) 0.0300(17) 0.040(2)
C7 0.0494(16) 0.090(3) 0.080(2) -0.014(2) -0.0049(15) 0.0066(16)
C22 0.081(2) 0.066(2) 0.0563(18) -0.0175(16) 0.0059(16) 0.0058(17)
C15 0.095(3) 0.112(3) 0.068(2) 0.040(2) 0.0242(19) 0.050(3)
C23 0.124(3) 0.0390(15) 0.0607(19) -0.0032(13) 0.0292(19) 0.0197(18)
C19 0.0568(19) 0.095(3) 0.143(4) -0.026(3) 0.043(2) -0.004(2)
S1' 0.0660(8) 0.0753(10) 0.1091(12) -0.0155(9) 0.0412(8) -0.0016(7)
C1' 0.0679(7) 0.0700(9) 0.0761(8) 0.0039(7) 0.0300(6) -0.0116(6)

loop_
_atom_type_symbol
_atom_type_description
_atom_type_scat_dispersion_real
_atom_type_scat_dispersion_imag
_atom_type_scat_source
C C 0.0181 0.0091 'International Tables Vol C Tables 4.2.6.8 and 6.1.1.4'
H H 0.0000 0.0000 'International Tables Vol C Tables 4.2.6.8 and 6.1.1.4'
N N 0.0311 0.0180 'International Tables Vol C Tables 4.2.6.8 and 6.1.1.4'
O O 0.0492 0.0322 'International Tables Vol C Tables 4.2.6.8 and 6.1.1.4'
S S 0.3331 0.5567 'International Tables Vol C Tables 4.2.6.8 and 6.1.1.4'

loop_
_geom_angle_atom_site_label_1
_geom_angle_atom_site_label_2
_geom_angle_atom_site_label_3
_geom_angle
_geom_angle_site_symmetry_1
_geom_angle_site_symmetry_3
_geom_angle_publ_flag
C2 S1 C25 100.82(14) . . ?
C1 C25 S1 101.95(14) . . ?
C20 O6 C21 121.40(19) . . ?
C5 O1 C6 115.9(2) . . ?
C17 O3 C18 116.4(2) . . ?
C20 N1 H1 120.6 . . ?
C20 N1 C8 118.85(19) . . ?
C8 N1 H1 120.6 . . ?
O6 C20 N1 109.3(2) . . ?
O5 C20 O6 127.2(2) . . ?
O5 C20 N1 123.5(2) . . ?
C8 C4 H4 107.1 . . ?
C5 C4 H4 107.1 . . ?
C5 C4 C8 110.96(17) . . ?
C3 C4 H4 107.1 . . ?
C3 C4 C8 114.54(19) . . ?
C3 C4 C5 109.79(18) . . ?
N1 C8 C4 110.56(18) . . ?
N1 C8 C17 112.28(18) . . ?
N1 C8 C9 112.8(2) . . ?
C17 C8 C4 104.94(18) . . ?
C9 C8 C4 107.02(18) . . ?
C9 C8 C17 108.86(19) . . ?
O3 C17 C8 110.9(2) . . ?
O2 C17 O3 124.5(2) . . ?
O2 C17 C8 124.3(2) . . ?
O1 C5 C4 111.6(2) . . ?
O4 C5 O1 123.9(2) . . ?
O4 C5 C4 124.4(2) . . ?
C2 C3 C4 126.9(2) . . ?
C1 C3 C4 121.5(2) . . ?
C1 C3 C2 111.5(2) . . ?
C12 C11 C10 120.3(2) . . ?
C16 C11 C10 121.2(3) . . ?
C16 C11 C12 118.5(3) . . ?
C9 C10 C11 179.0(3) . . ?
C10 C9 C8 173.0(3) . . ?
O6 C21 C24 110.2(2) . . ?
O6 C21 C22 110.2(2) . . ?
O6 C21 C23 102.9(2) . . ?
C22 C21 C24 111.2(3) . . ?
C22 C21 C23 111.4(3) . . ?
C23 C21 C24 110.6(3) . . ?
S1 C2 H2A 123.6 . . ?
C3 C2 S1 112.7(2) . . ?
C3 C2 H2A 123.6 . . ?
C3 C2 H2B 123.6 . . ?
C3 C2 C1' 112.7(2) . . ?
C1' C2 H2B 123.6 . . ?
O1 C6 H6A 110.0 . . ?
O1 C6 H6B 110.0 . . ?
O1 C6 C7 108.3(3) . . ?
H6A C6 H6B 108.4 . . ?
C7 C6 H6A 110.0 . . ?
C7 C6 H6B 110.0 . . ?
C25 C1 H1A 123.5 . . ?
C3 C1 C25 113.0(2) . . ?
C3 C1 H1A 123.5 . . ?
C3 C1 H1B 123.5 . . ?
C3 C1 S1' 113.0(2) . . ?
S1' C1 H1B 123.5 . . ?
O3 C18 H18A 110.1 . . ?
O3 C18 H18B 110.1 . . ?
O3 C18 C19 108.1(3) . . ?
H18A C18 H18B 108.4 . . ?
C19 C18 H18A 110.1 . . ?
C19 C18 H18B 110.1 . . ?
C13 C14 H14 120.4 . . ?
C15 C14 H14 120.4 . . ?
C15 C14 C13 119.2(3) . . ?
C11 C12 H12 119.8 . . ?
C13 C12 C11 120.4(3) . . ?
C13 C12 H12 119.8 . . ?
C21 C24 H24A 109.5 . . ?
C21 C24 H24B 109.5 . . ?
C21 C24 H24C 109.5 . . ?
H24A C24 H24B 109.5 . . ?
H24A C24 H24C 109.5 . . ?
H24B C24 H24C 109.5 . . ?
C14 C13 C12 120.8(3) . . ?
C14 C13 H13 119.6 . . ?
C12 C13 H13 119.6 . . ?
C11 C16 H16 120.1 . . ?
C11 C16 C15 119.9(3) . . ?
C15 C16 H16 120.1 . . ?
C6 C7 H7A 109.5 . . ?
C6 C7 H7B 109.5 . . ?
C6 C7 H7C 109.5 . . ?
H7A C7 H7B 109.5 . . ?
H7A C7 H7C 109.5 . . ?
H7B C7 H7C 109.5 . . ?
C21 C22 H22A 109.5 . . ?
C21 C22 H22B 109.5 . . ?
C21 C22 H22C 109.5 . . ?
H22A C22 H22B 109.5 . . ?
H22A C22 H22C 109.5 . . ?
H22B C22 H22C 109.5 . . ?
C14 C15 C16 121.2(3) . . ?
C14 C15 H15 119.4 . . ?
C16 C15 H15 119.4 . . ?
C21 C23 H23A 109.5 . . ?
C21 C23 H23B 109.5 . . ?
C21 C23 H23C 109.5 . . ?
H23A C23 H23B 109.5 . . ?
H23A C23 H23C 109.5 . . ?
H23B C23 H23C 109.5 . . ?
C18 C19 H19A 109.5 . . ?
C18 C19 H19B 109.5 . . ?
C18 C19 H19C 109.5 . . ?
H19A C19 H19B 109.5 . . ?
H19A C19 H19C 109.5 . . ?
H19B C19 H19C 109.5 . . ?
C1 S1' C1' 101.95(14) . . ?
C2 C1' S1' 100.82(14) . . ?

loop_
_geom_bond_atom_site_label_1
_geom_bond_atom_site_label_2
_geom_bond_distance
_geom_bond_site_symmetry_2
_geom_bond_publ_flag
S1 C25 1.646(2) . ?
S1 C2 1.640(3) . ?
C25 C1 1.618(3) . ?
O6 C20 1.333(3) . ?
O6 C21 1.485(3) . ?
O1 C5 1.328(3) . ?
O1 C6 1.458(3) . ?
O3 C17 1.326(3) . ?
O3 C18 1.454(3) . ?
O4 C5 1.201(3) . ?
O5 C20 1.209(3) . ?
O2 C17 1.185(3) . ?
N1 H1 0.8600 . ?
N1 C20 1.370(3) . ?
N1 C8 1.451(3) . ?
C4 H4 0.9800 . ?
C4 C8 1.580(3) . ?
C4 C5 1.522(3) . ?
C4 C3 1.513(3) . ?
C8 C17 1.549(3) . ?
C8 C9 1.471(3) . ?
C3 C2 1.387(4) . ?
C3 C1 1.384(4) . ?
C11 C10 1.439(4) . ?
C11 C12 1.384(4) . ?
C11 C16 1.381(4) . ?
C10 C9 1.192(4) . ?
C21 C24 1.518(5) . ?
C21 C22 1.501(5) . ?
C21 C23 1.503(4) . ?
C2 H2A 0.9300 . ?
C2 H2B 0.9300 . ?
C2 C1' 1.640(3) . ?
C6 H6A 0.9700 . ?
C6 H6B 0.9700 . ?
C6 C7 1.482(5) . ?
C1 H1A 0.9300 . ?
C1 H1B 0.9300 . ?
C1 S1' 1.618(3) . ?
C18 H18A 0.9700 . ?
C18 H18B 0.9700 . ?
C18 C19 1.468(6) . ?
C14 H14 0.9300 . ?
C14 C13 1.363(5) . ?
C14 C15 1.358(5) . ?
C12 H12 0.9300 . ?
C12 C13 1.382(4) . ?
C24 H24A 0.9600 . ?
C24 H24B 0.9600 . ?
C24 H24C 0.9600 . ?
C13 H13 0.9300 . ?
C16 H16 0.9300 . ?
C16 C15 1.387(5) . ?
C7 H7A 0.9600 . ?
C7 H7B 0.9600 . ?
C7 H7C 0.9600 . ?
C22 H22A 0.9600 . ?
C22 H22B 0.9600 . ?
C22 H22C 0.9600 . ?
C15 H15 0.9300 . ?
C23 H23A 0.9600 . ?
C23 H23B 0.9600 . ?
C23 H23C 0.9600 . ?
C19 H19A 0.9600 . ?
C19 H19B 0.9600 . ?
C19 H19C 0.9600 . ?
S1' C1' 1.646(2) . ?

loop_
_geom_torsion_atom_site_label_1
_geom_torsion_atom_site_label_2
_geom_torsion_atom_site_label_3
_geom_torsion_atom_site_label_4
_geom_torsion
_geom_torsion_site_symmetry_1
_geom_torsion_site_symmetry_2
_geom_torsion_site_symmetry_3
_geom_torsion_site_symmetry_4
_geom_torsion_publ_flag
S1 C25 C1 C3 2.2(3) . . . . ?
C25 S1 C2 C3 1.2(3) . . . . ?
N1 C8 C17 O3 31.4(3) . . . . ?
N1 C8 C17 O2 -154.4(3) . . . . ?
C20 O6 C21 C24 -59.0(3) . . . . ?
C20 O6 C21 C22 64.1(3) . . . . ?
C20 O6 C21 C23 -177.0(3) . . . . ?
C20 N1 C8 C4 166.8(2) . . . . ?
C20 N1 C8 C17 50.0(3) . . . . ?
C20 N1 C8 C9 -73.4(3) . . . . ?
C4 C8 C17 O3 -88.7(2) . . . . ?
C4 C8 C17 O2 85.5(3) . . . . ?
C4 C3 C2 S1 -176.5(2) . . . . ?
C4 C3 C2 C1' -176.5(2) . . . . ?
C4 C3 C1 C25 175.4(2) . . . . ?
C4 C3 C1 S1' 175.4(2) . . . . ?
C8 N1 C20 O6 -164.7(2) . . . . ?
C8 N1 C20 O5 15.5(4) . . . . ?
C8 C4 C5 O1 -114.8(2) . . . . ?
C8 C4 C5 O4 65.3(3) . . . . ?
C8 C4 C3 C2 -75.4(3) . . . . ?
C8 C4 C3 C1 108.1(3) . . . . ?
C17 O3 C18 C19 159.3(3) . . . . ?
C5 O1 C6 C7 171.7(3) . . . . ?
C5 C4 C8 N1 -58.9(2) . . . . ?
C5 C4 C8 C17 62.4(2) . . . . ?
C5 C4 C8 C9 177.98(19) . . . . ?
C5 C4 C3 C2 50.2(3) . . . . ?
C5 C4 C3 C1 -126.3(3) . . . . ?
C3 C4 C8 N1 66.1(2) . . . . ?
C3 C4 C8 C17 -172.60(18) . . . . ?
C3 C4 C8 C9 -57.0(2) . . . . ?
C3 C4 C5 O1 117.6(2) . . . . ?
C3 C4 C5 O4 -62.3(3) . . . . ?
C3 C2 C1' S1' 1.2(3) . . . . ?
C3 C1 S1' C1' 2.2(3) . . . . ?
C11 C12 C13 C14 0.2(6) . . . . ?
C11 C16 C15 C14 -2.0(8) . . . . ?
C10 C11 C12 C13 -179.2(3) . . . . ?
C10 C11 C16 C15 -179.9(4) . . . . ?
C9 C8 C17 O3 157.0(2) . . . . ?
C9 C8 C17 O2 -28.8(3) . . . . ?
C21 O6 C20 O5 -2.4(4) . . . . ?
C21 O6 C20 N1 177.8(2) . . . . ?
C2 S1 C25 C1 -1.8(2) . . . . ?
C2 C3 C1 C25 -1.6(4) . . . . ?
C2 C3 C1 S1' -1.6(4) . . . . ?
C6 O1 C5 O4 1.0(4) . . . . ?
C6 O1 C5 C4 -178.9(2) . . . . ?
C1 C3 C2 S1 0.2(3) . . . . ?
C1 C3 C2 C1' 0.2(3) . . . . ?
C1 S1' C1' C2 -1.8(2) . . . . ?
C18 O3 C17 O2 1.0(4) . . . . ?
C18 O3 C17 C8 175.2(2) . . . . ?
C12 C11 C16 C15 2.1(6) . . . . ?
C13 C14 C15 C16 1.0(8) . . . . ?
C16 C11 C12 C13 -1.2(5) . . . . ?
C15 C14 C13 C12 0.0(7) . . . . ?
